data_2010883
loop_
_publ_author_name
'Nie, Yong'
'Hu, Chun-Hua'
'Wu, Qiang-Jin'
'Lu, Shao-Fang'
'Jin, Ruo-Shui'
'Zheng, Pei-Ju'

_publ_section_title
1,2:1,3-Bis(\m-<i>p</i>-toluato-<i>O</i>:<i>O</i>')-1-(triphenylphosphine-<i>P</i>)-1-ruthena-<i>closo</i>-undecaborane
_journal_issue 5
_journal_name_full 'Acta Crystallographica Section C'
_journal_page_first 536
_journal_page_last 537
_journal_paper_doi 10.1107/S0108270100001207
_journal_volume 56
_journal_year 2000
_chemical_formula_iupac '[Ru (C16 H22 B10 O4) (C18 H15 P)]'
_chemical_formula_moiety 'C34 H37 B10 O4 P Ru'
_chemical_formula_sum 'C34 H37 B10 O4 P Ru'
_chemical_formula_weight 749.78
_chemical_name_systematic
;
1,2:1,3-Bis(\m-p-toluato-O:O')-1-(triphenylphosphine-P)-
1-ruthena-closo-undecaborane
;
_space_group_IT_number 2
_symmetry_cell_setting triclinic
_symmetry_space_group_name_Hall '-P 1'
_symmetry_space_group_name_H-M 'P -1'
_cell_angle_alpha 103.26(2)
_cell_angle_beta 117.800(10)
_cell_angle_gamma 89.64(2)
_cell_formula_units_Z 2
_cell_length_a 11.368(2)
_cell_length_b 16.922(3)
_cell_length_c 11.092(2)
_cell_measurement_reflns_used 20
_cell_measurement_temperature 296(2)
_cell_measurement_theta_max 10.8
_cell_measurement_theta_min 9.3
_cell_volume 1824.6(6)
_computing_cell_refinement 'MSC/AFC Diffractometer Control Software'
_computing_data_collection
;MSC/AFC Diffractometer Control Software (Molecular Structure Corporation,
 1994)
;
_computing_data_reduction 'TEXSAN (Molecular Structure Corporation, 1985)'
_computing_molecular_graphics 'ORTEP3 (Farrugia, 1996)'
_computing_publication_material SHELXL97
_computing_structure_refinement 'SHELXL97 (Sheldrick, 1997)'
_computing_structure_solution 'SHELXS97 (Sheldrick, 1990)'
_diffrn_ambient_temperature 296(2)
_diffrn_measured_fraction_theta_full 1.000
_diffrn_measured_fraction_theta_max 1.000
_diffrn_measurement_device_type 'Rigaku AFC-5R'
_diffrn_measurement_method '\w/2\q scans'
_diffrn_radiation_monochromator graphite
_diffrn_radiation_source 'fine-focus sealed tube'
_diffrn_radiation_type MoK\a
_diffrn_radiation_wavelength .71069
_diffrn_reflns_av_R_equivalents .000
_diffrn_reflns_av_sigmaI/netI .062
_diffrn_reflns_limit_h_max 14
_diffrn_reflns_limit_h_min 0
_diffrn_reflns_limit_k_max 20
_diffrn_reflns_limit_k_min -20
_diffrn_reflns_limit_l_max 11
_diffrn_reflns_limit_l_min -13
_diffrn_reflns_number 7172
_diffrn_reflns_theta_full 26.00
_diffrn_reflns_theta_max 26
_diffrn_reflns_theta_min 2.04
_diffrn_standards_decay_% 2.6
_diffrn_standards_interval_count 300
_diffrn_standards_number 3
_exptl_absorpt_coefficient_mu .511
_exptl_absorpt_correction_T_max .86
_exptl_absorpt_correction_T_min .78
_exptl_absorpt_correction_type \y-scan
_exptl_absorpt_process_details '(North et al., 1968)'
_exptl_crystal_colour red
_exptl_crystal_density_diffrn 1.365
_exptl_crystal_density_method 'not measured'
_exptl_crystal_description block
_exptl_crystal_F_000 764
_exptl_crystal_size_max .5
_exptl_crystal_size_mid .4
_exptl_crystal_size_min .3
_refine_diff_density_max '1.00 (1.02\%A from Ru1)'
_refine_diff_density_min '-0.87 (1.00\%A from Ru1)'
_refine_ls_extinction_method none
_refine_ls_goodness_of_fit_ref 1.023
_refine_ls_hydrogen_treatment mixed
_refine_ls_matrix_type full
_refine_ls_number_parameters 483
_refine_ls_number_reflns 7172
_refine_ls_number_restraints 0
_refine_ls_restrained_S_all 1.02
_refine_ls_R_factor_all .057
_refine_ls_R_factor_gt .041
_refine_ls_shift/su_max .004
_refine_ls_shift/su_mean .000
_refine_ls_structure_factor_coef Fsqd
_refine_ls_weighting_details 'w = 1/[\s^2^(Fo^2^)+(0.0628P)^2^+0.8346P] where P=(Fo^2^+2Fc^2^)/3'
_refine_ls_weighting_scheme calc
_refine_ls_wR_factor_ref .123
_reflns_number_gt 6051
_reflns_number_total 7172
_reflns_threshold_expression I>2\s(I)
_cod_data_source_file bk1512.cif
_cod_data_source_block I
_cod_depositor_comments
;
The following automatic conversions were performed:

'_refine_ls_weighting_scheme' value 'calc w =
1/[\s^2^(Fo^2^)+(0.0628P)^2^+0.8346P] where P=(Fo^2^+2Fc^2^)/3' was
changed to 'calc'. New tag '_refine_ls_weighting_details' was
created. The value of the new tag was set to 'w =
1/[\s^2^(Fo^2^)+(0.0628P)^2^+0.8346P] where P=(Fo^2^+2Fc^2^)/3'.

Automatic conversion script
Id: cif_fix_values 3143 2015-03-26 13:38:13Z robertas 
;
_cod_original_cell_volume 1824.6(7)
_cod_original_sg_symbol_H-M P-1
_cod_database_code 2010883
_cod_database_fobs_code 2010883

loop_
_symmetry_equiv_pos_as_xyz
'x, y, z'
'-x, -y, -z'

loop_
_atom_site_label
_atom_site_fract_x
_atom_site_fract_y
_atom_site_fract_z
_atom_site_U_iso_or_equiv
_atom_site_adp_type
_atom_site_calc_flag
_atom_site_refinement_flags
_atom_site_occupancy
_atom_site_disorder_assembly
_atom_site_disorder_group
_atom_site_type_symbol
Ru1 .51847(2) .719914(15) .90961(2) .04047(10) Uani d . 1 . . Ru
P1 .76549(8) .72704(5) 1.01619(9) .04374(19) Uani d . 1 . . P
O1 .5712(2) .76244(13) 1.1356(2) .0457(5) Uani d . 1 . . O
O2 .5236(3) .88244(14) 1.0854(3) .0545(6) Uani d . 1 . . O
O3 .5397(2) .59192(13) .9262(2) .0463(5) Uani d . 1 . . O
O4 .4411(3) .56079(15) .6919(2) .0575(6) Uani d . 1 . . O
C1 .5693(3) .83710(19) 1.1771(4) .0459(7) Uani d . 1 . . C
C2 .5113(3) .5408(2) .8135(3) .0467(7) Uani d . 1 . . C
C11 .6142(3) .87824(19) 1.3254(4) .0468(7) Uani d . 1 . . C
C12 .6566(4) .8331(2) 1.4242(4) .0580(9) Uani d . 1 . . C
H12 .6578 .7770 1.3963 .070 Uiso calc R 1 . . H
C13 .6972(4) .8704(2) 1.5643(4) .0619(9) Uani d . 1 . . C
H13 .7254 .8391 1.6296 .074 Uiso calc R 1 . . H
C14 .6965(4) .9544(2) 1.6089(4) .0559(8) Uani d . 1 . . C
C15 .6530(4) .9985(2) 1.5082(4) .0599(9) Uani d . 1 . . C
H15 .6516 1.0545 1.5360 .072 Uiso calc R 1 . . H
C16 .6119(4) .9624(2) 1.3686(4) .0546(8) Uani d . 1 . . C
H16 .5828 .9937 1.3033 .065 Uiso calc R 1 . . H
C17 .7445(5) .9955(3) 1.7616(4) .0750(11) Uani d . 1 . . C
H17A .7697 .9553 1.8152 .112 Uiso calc R 1 . . H
H17B .6740 1.0226 1.7718 .112 Uiso calc R 1 . . H
H17C .8205 1.0349 1.7954 .112 Uiso calc R 1 . . H
C21 .5586(3) .46038(19) .8054(3) .0467(7) Uani d . 1 . . C
C22 .6465(4) .4400(2) .9295(3) .0522(8) Uani d . 1 . . C
H22 .6675 .4755 1.0162 .063 Uiso calc R 1 . . H
C23 .7020(4) .3681(2) .9243(4) .0557(8) Uani d . 1 . . C
H23 .7604 .3554 1.0081 .067 Uiso calc R 1 . . H
C24 .6732(4) .3140(2) .7971(4) .0519(8) Uani d . 1 . . C
C25 .5840(4) .3341(2) .6744(4) .0636(10) Uani d . 1 . . C
H25 .5620 .2979 .5880 .076 Uiso calc R 1 . . H
C26 .5276(4) .4054(2) .6764(4) .0616(9) Uani d . 1 . . C
H26 .4686 .4174 .5923 .074 Uiso calc R 1 . . H
C27 .7361(5) .2357(3) .7908(5) .0728(11) Uani d . 1 . . C
H27A .7042 .2066 .6941 .109 Uiso calc R 1 . . H
H27B .7126 .2026 .8377 .109 Uiso calc R 1 . . H
H27C .8317 .2480 .8366 .109 Uiso calc R 1 . . H
C31 .8590(3) .8218(2) 1.1484(4) .0499(7) Uani d . 1 . . C
C32 .8282(4) .8965(2) 1.1163(5) .0656(10) Uani d . 1 . . C
H32 .7589 .8982 1.0287 .079 Uiso calc R 1 . . H
C33 .9011(4) .9687(2) 1.2152(6) .0753(12) Uani d . 1 . . C
H33 .8799 1.0184 1.1928 .090 Uiso calc R 1 . . H
C34 1.0037(4) .9679(3) 1.3452(5) .0746(12) Uani d . 1 . . C
H34 1.0525 1.0165 1.4101 .090 Uiso calc R 1 . . H
C35 1.0332(5) .8949(3) 1.3785(5) .0740(11) Uani d . 1 . . C
H35 1.1017 .8941 1.4671 .089 Uiso calc R 1 . . H
C36 .9619(4) .8217(2) 1.2810(4) .0588(9) Uani d . 1 . . C
H36 .9834 .7724 1.3049 .071 Uiso calc R 1 . . H
C41 .8365(3) .6494(2) 1.1139(3) .0493(7) Uani d . 1 . . C
C42 .7891(4) .6341(2) 1.2025(4) .0555(8) Uani d . 1 . . C
H42 .7189 .6607 1.2069 .067 Uiso calc R 1 . . H
C43 .8454(4) .5800(2) 1.2835(4) .0671(10) Uani d . 1 . . C
H43 .8135 .5704 1.3430 .080 Uiso calc R 1 . . H
C44 .9484(5) .5400(3) 1.2769(5) .0784(13) Uani d . 1 . . C
H44 .9854 .5028 1.3307 .094 Uiso calc R 1 . . H
C45 .9969(5) .5550(3) 1.1908(5) .0772(12) Uani d . 1 . . C
H45 1.0679 .5286 1.1880 .093 Uiso calc R 1 . . H
C46 .9408(4) .6094(2) 1.1076(4) .0626(9) Uani d . 1 . . C
H46 .9731 .6188 1.0484 .075 Uiso calc R 1 . . H
C51 .8277(3) .7122(2) .8885(4) .0512(8) Uani d . 1 . . C
C52 .9146(4) .7696(3) .8900(4) .0635(9) Uani d . 1 . . C
H52 .9463 .8185 .9601 .076 Uiso calc R 1 . . H
C53 .9546(4) .7544(4) .7867(5) .0802(13) Uani d . 1 . . C
H53 1.0126 .7935 .7880 .096 Uiso calc R 1 . . H
C54 .9102(5) .6832(4) .6839(5) .0837(14) Uani d . 1 . . C
H54 .9382 .6737 .6159 .100 Uiso calc R 1 . . H
C55 .8243(4) .6255(3) .6804(5) .0754(12) Uani d . 1 . . C
H55 .7938 .5768 .6099 .090 Uiso calc R 1 . . H
C56 .7827(4) .6393(3) .7818(4) .0657(10) Uani d . 1 . . C
H56 .7243 .5998 .7789 .079 Uiso calc R 1 . . H
B2 .4682(4) .8340(2) .9416(4) .0495(8) Uani d . 1 . . B
B3 .4171(4) .6447(3) .7129(4) .0533(9) Uani d . 1 . . B
B4 .5094(4) .8241(3) .8083(4) .0535(9) Uani d . 1 . . B
B5 .4845(4) .7280(3) .6938(4) .0531(9) Uani d . 1 . . B
B6 .2858(4) .6799(3) .7471(4) .0546(9) Uani d . 1 . . B
B7 .3122(4) .7726(3) .8588(5) .0543(9) Uani d . 1 . . B
B8 .3468(5) .8539(3) .7899(5) .0624(11) Uani d . 1 . . B
B9 .3022(4) .6922(3) .5943(5) .0585(10) Uani d . 1 . . B
B10 .3606(4) .7974(3) .6414(5) .0592(10) Uani d . 1 . . B
B11 .2317(4) .7662(3) .6745(5) .0610(11) Uani d . 1 . . B
H4 .593(3) .868(2) .836(4) .049(9) Uiso d . 1 . . H
H5 .556(4) .707(2) .650(4) .066(11) Uiso d . 1 . . H
H6 .219(4) .624(2) .735(4) .054(10) Uiso d . 1 . . H
H7 .277(4) .785(3) .932(4) .072(12) Uiso d . 1 . . H
H8 .311(4) .912(2) .794(4) .057(10) Uiso d . 1 . . H
H9 .245(4) .659(2) .491(4) .068(12) Uiso d . 1 . . H
H10 .343(3) .8243(19) .560(3) .039(8) Uiso d . 1 . . H
H11 .127(4) .776(2) .615(4) .060(11) Uiso d . 1 . . H

loop_
_atom_site_aniso_label
_atom_site_aniso_U_11
_atom_site_aniso_U_22
_atom_site_aniso_U_33
_atom_site_aniso_U_12
_atom_site_aniso_U_13
_atom_site_aniso_U_23
Ru1 .04063(14) .04307(15) .04107(15) .00759(10) .02028(11) .01517(10)
P1 .0407(4) .0440(4) .0460(4) .0070(3) .0198(3) .0126(3)
O1 .0558(12) .0384(11) .0458(11) .0111(9) .0257(10) .0126(9)
O2 .0730(15) .0401(12) .0584(14) .0160(11) .0353(12) .0186(11)
O3 .0563(12) .0419(11) .0390(11) .0035(9) .0222(10) .0085(9)
O4 .0660(15) .0550(14) .0391(12) .0091(11) .0163(11) .0090(10)
C1 .0476(16) .0434(17) .0529(18) .0086(13) .0269(14) .0171(14)
C2 .0492(16) .0474(17) .0404(16) .0002(13) .0202(13) .0086(13)
C11 .0510(17) .0399(16) .0516(18) .0054(13) .0270(14) .0098(13)
C12 .074(2) .0382(17) .057(2) .0082(16) .0288(18) .0107(15)
C13 .079(2) .053(2) .053(2) .0113(18) .0289(19) .0201(17)
C14 .0595(19) .0455(18) .056(2) -.0045(15) .0256(16) .0041(15)
C15 .079(2) .0334(16) .065(2) .0018(16) .035(2) .0061(15)
C16 .066(2) .0385(16) .060(2) .0050(15) .0293(17) .0152(15)
C17 .093(3) .066(3) .061(2) -.006(2) .038(2) .005(2)
C21 .0542(17) .0436(16) .0424(16) -.0009(13) .0249(14) .0067(13)
C22 .074(2) .0444(17) .0374(16) -.0007(15) .0273(15) .0072(13)
C23 .080(2) .0450(18) .0394(16) .0070(16) .0258(16) .0129(14)
C24 .065(2) .0444(17) .0484(18) .0048(15) .0308(16) .0073(14)
C25 .084(3) .060(2) .0394(17) .0113(19) .0301(18) -.0013(16)
C26 .069(2) .065(2) .0374(17) .0089(18) .0170(16) .0065(16)
C27 .097(3) .058(2) .070(3) .023(2) .048(2) .0112(19)
C31 .0460(16) .0464(17) .0569(19) .0045(13) .0260(15) .0094(15)
C32 .054(2) .052(2) .079(3) .0050(16) .0223(19) .0164(19)
C33 .073(3) .044(2) .111(4) .0068(18) .047(3) .014(2)
C34 .071(3) .059(2) .084(3) -.0050(19) .040(2) -.006(2)
C35 .076(3) .068(3) .061(2) -.004(2) .026(2) .000(2)
C36 .059(2) .056(2) .055(2) .0027(16) .0234(17) .0103(16)
C41 .0476(16) .0414(16) .0463(17) .0077(13) .0129(14) .0097(14)
C42 .0603(19) .0519(19) .0460(18) .0131(16) .0196(15) .0105(15)
C43 .084(3) .060(2) .0466(19) .011(2) .0205(19) .0186(17)
C44 .085(3) .065(3) .069(3) .025(2) .018(2) .029(2)
C45 .070(2) .070(3) .080(3) .033(2) .025(2) .023(2)
C46 .055(2) .058(2) .066(2) .0154(16) .0222(17) .0154(18)
C51 .0442(16) .062(2) .0491(18) .0143(14) .0230(14) .0164(16)
C52 .0502(19) .084(3) .062(2) .0110(18) .0273(17) .026(2)
C53 .062(2) .117(4) .084(3) .019(2) .045(2) .044(3)
C54 .073(3) .128(4) .069(3) .036(3) .047(2) .031(3)
C55 .064(2) .093(3) .064(2) .026(2) .032(2) .008(2)
C56 .055(2) .076(3) .064(2) .0133(18) .0304(18) .009(2)
B2 .055(2) .048(2) .056(2) .0159(16) .0309(18) .0240(17)
B3 .0485(19) .067(2) .0408(19) .0086(17) .0164(16) .0180(17)
B4 .053(2) .061(2) .056(2) .0098(18) .0284(18) .0274(19)
B5 .0482(19) .071(3) .046(2) .0125(18) .0238(16) .0228(19)
B6 .0398(18) .066(3) .052(2) .0035(17) .0141(16) .0203(19)
B7 .0457(19) .071(3) .060(2) .0173(18) .0298(18) .032(2)
B8 .067(3) .071(3) .070(3) .029(2) .039(2) .041(2)
B9 .053(2) .072(3) .045(2) .0118(19) .0161(17) .023(2)
B10 .059(2) .076(3) .057(2) .020(2) .0303(19) .037(2)
B11 .050(2) .083(3) .059(2) .020(2) .0254(19) .035(2)

loop_
_atom_type_symbol
_atom_type_description
_atom_type_scat_dispersion_real
_atom_type_scat_dispersion_imag
_atom_type_scat_source
C C .0033 .0016 'International Tables Vol C Tables 4.2.6.8 and 6.1.1.4'
H H .0000 .0000 'International Tables Vol C Tables 4.2.6.8 and 6.1.1.4'
B B .0013 .0007 'International Tables Vol C Tables 4.2.6.8 and 6.1.1.4'
O O .0106 .0060 'International Tables Vol C Tables 4.2.6.8 and 6.1.1.4'
P P .1023 .0942 'International Tables Vol C Tables 4.2.6.8 and 6.1.1.4'
Ru Ru -1.2594 .8363 'International Tables Vol C Tables 4.2.6.8 and 6.1.1.4'

loop_
_geom_angle_atom_site_label_1
_geom_angle_atom_site_label_2
_geom_angle_atom_site_label_3
_geom_angle
_geom_angle_publ_flag
B2 Ru1 B3 117.85(18) no
B2 Ru1 O3 158.23(13) yes
B3 Ru1 O3 71.76(16) yes
B2 Ru1 O1 72.54(13) yes
B3 Ru1 O1 153.68(14) yes
O3 Ru1 O1 90.91(9) yes
B2 Ru1 B4 46.86(17) no
B3 Ru1 B4 88.0(2) no
O3 Ru1 B4 154.17(14) yes
O1 Ru1 B4 113.28(16) yes
B2 Ru1 B5 88.65(16) no
B3 Ru1 B5 46.36(18) no
O3 Ru1 B5 109.89(13) yes
O1 Ru1 B5 158.18(14) yes
B4 Ru1 B5 45.17(17) no
B2 Ru1 B7 46.94(16) no
B3 Ru1 B7 85.19(17) no
O3 Ru1 B7 119.97(13) yes
O1 Ru1 B7 86.76(12) yes
B4 Ru1 B7 72.47(15) no
B5 Ru1 B7 88.29(14) no
B2 Ru1 B6 85.89(17) yes
B3 Ru1 B6 46.39(16) no
O3 Ru1 B6 88.96(13) yes
O1 Ru1 B6 115.92(12) yes
B4 Ru1 B6 88.35(16) no
B5 Ru1 B6 72.35(15) no
B7 Ru1 B6 41.62(17) no
B2 Ru1 P1 108.75(13) yes
B3 Ru1 P1 114.63(12) yes
O3 Ru1 P1 81.60(7) yes
O1 Ru1 P1 80.93(6) yes
B4 Ru1 P1 92.97(11) yes
B5 Ru1 P1 95.28(10) yes
B7 Ru1 P1 155.45(13) yes
B6 Ru1 P1 160.95(12) yes
C31 P1 C51 105.62(17) no
C31 P1 C41 102.1(2) no
C51 P1 C41 104.33(16) no
C31 P1 Ru1 115.64(12) no
C51 P1 Ru1 114.11(11) no
C41 P1 Ru1 113.68(12) no
C1 O1 Ru1 114.5(2) no
C1 O2 B2 112.3(3) no
C2 O3 Ru1 114.7(2) no
C2 O4 B3 112.0(3) no
O1 C1 O2 120.0(3) no
O1 C1 C11 122.7(3) no
O2 C1 C11 117.3(3) no
O3 C2 O4 119.5(3) no
O3 C2 C21 123.8(3) no
O4 C2 C21 116.6(3) no
C12 C11 C16 119.2(3) no
C12 C11 C1 119.6(3) no
C16 C11 C1 121.2(3) no
C11 C12 C13 120.6(3) no
C11 C12 H12 119.7 no
C13 C12 H12 119.7 no
C12 C13 C14 120.8(3) no
C12 C13 H13 119.6 no
C14 C13 H13 119.6 no
C15 C14 C13 117.7(4) no
C15 C14 C17 121.3(4) no
C13 C14 C17 121.0(4) no
C16 C15 C14 122.3(3) no
C16 C15 H15 118.9 no
C14 C15 H15 118.9 no
C15 C16 C11 119.5(3) no
C15 C16 H16 120.3 no
C11 C16 H16 120.3 no
C14 C17 H17A 109.5 no
C14 C17 H17B 109.5 no
H17A C17 H17B 109.5 no
C14 C17 H17C 109.5 no
H17A C17 H17C 109.5 no
H17B C17 H17C 109.5 no
C26 C21 C22 118.5(3) no
C26 C21 C2 122.1(3) no
C22 C21 C2 119.2(3) no
C23 C22 C21 120.3(3) no
C23 C22 H22 119.8 no
C21 C22 H22 119.8 no
C22 C23 C24 121.4(3) no
C22 C23 H23 119.3 no
C24 C23 H23 119.3 no
C23 C24 C25 117.8(3) no
C23 C24 C27 121.6(3) no
C25 C24 C27 120.5(3) no
C26 C25 C24 122.0(3) no
C26 C25 H25 119.0 no
C24 C25 H25 119.0 no
C25 C26 C21 119.9(3) no
C25 C26 H26 120.0 no
C21 C26 H26 120.0 no
C24 C27 H27A 109.5 no
C24 C27 H27B 109.5 no
H27A C27 H27B 109.5 no
C24 C27 H27C 109.5 no
H27A C27 H27C 109.5 no
H27B C27 H27C 109.5 no
C36 C31 C32 118.4(3) no
C36 C31 P1 121.9(3) no
C32 C31 P1 119.7(3) no
C33 C32 C31 120.0(4) no
C33 C32 H32 120.0 no
C31 C32 H32 120.0 no
C34 C33 C32 121.2(4) no
C34 C33 H33 119.4 no
C32 C33 H33 119.4 no
C35 C34 C33 119.3(4) no
C35 C34 H34 120.4 no
C33 C34 H34 120.4 no
C34 C35 C36 120.7(4) no
C34 C35 H35 119.7 no
C36 C35 H35 119.7 no
C31 C36 C35 120.5(4) no
C31 C36 H36 119.8 no
C35 C36 H36 119.8 no
C46 C41 C42 119.4(3) no
C46 C41 P1 121.6(3) no
C42 C41 P1 118.9(3) no
C43 C42 C41 120.5(4) no
C43 C42 H42 119.8 no
C41 C42 H42 119.8 no
C44 C43 C42 120.2(4) no
C44 C43 H43 119.9 no
C42 C43 H43 119.9 no
C43 C44 C45 119.9(4) no
C43 C44 H44 120.0 no
C45 C44 H44 120.0 no
C44 C45 C46 120.7(4) no
C44 C45 H45 119.7 no
C46 C45 H45 119.7 no
C41 C46 C45 119.3(4) no
C41 C46 H46 120.4 no
C45 C46 H46 120.4 no
C52 C51 C56 118.3(4) no
C52 C51 P1 123.6(3) no
C56 C51 P1 118.1(3) no
C51 C52 C53 120.0(4) no
C51 C52 H52 120.0 no
C53 C52 H52 120.0 no
C54 C53 C52 121.0(5) no
C54 C53 H53 119.5 no
C52 C53 H53 119.5 no
C53 C54 C55 120.0(4) no
C53 C54 H54 120.0 no
C55 C54 H54 120.0 no
C54 C55 C56 120.1(5) no
C54 C55 H55 120.0 no
C56 C55 H55 120.0 no
C55 C56 C51 120.6(4) no
C55 C56 H56 119.7 no
C51 C56 H56 119.7 no
O2 B2 B8 129.4(3) no
O2 B2 B4 135.6(3) no
B8 B2 B4 64.9(2) no
O2 B2 B7 120.7(3) no
B8 B2 B7 63.9(3) no
B4 B2 B7 103.5(3) no
O2 B2 Ru1 117.5(2) no
B8 B2 Ru1 112.6(3) no
B4 B2 Ru1 74.7(2) no
B7 B2 Ru1 77.0(2) no
O4 B3 B5 131.9(3) no
O4 B3 B9 128.8(3) no
B5 B3 B9 65.7(3) no
O4 B3 B6 123.0(3) no
B5 B3 B6 104.7(3) no
B9 B3 B6 63.8(2) no
O4 B3 Ru1 118.5(2) no
B5 B3 Ru1 74.5(2) no
B9 B3 Ru1 112.6(3) no
B6 B3 Ru1 77.7(2) no
B2 B4 B5 119.8(3) no
B2 B4 B10 109.6(3) no
B5 B4 B10 61.1(3) no
B2 B4 B8 57.3(2) no
B5 B4 B8 109.4(3) no
B10 B4 B8 58.7(3) no
B2 B4 Ru1 58.43(18) no
B5 B4 Ru1 67.4(2) no
B10 B4 Ru1 105.6(3) no
B8 B4 Ru1 97.2(2) no
B2 B4 H4 112.8(19) no
B5 B4 H4 119.5(18) no
B10 B4 H4 124.8(18) no
B8 B4 H4 123.3(18) no
Ru1 B4 H4 126.1(18) no
B3 B5 B4 120.0(3) no
B3 B5 B10 109.2(3) no
B4 B5 B10 60.6(3) no
B3 B5 B9 57.4(2) no
B4 B5 B9 108.6(3) no
B10 B5 B9 58.1(3) no
B3 B5 Ru1 59.10(18) no
B4 B5 Ru1 67.4(2) no
B10 B5 Ru1 105.3(2) no
B9 B5 Ru1 97.4(2) no
B3 B5 H5 109(2) no
B4 B5 H5 123(2) no
B10 B5 H5 128.7(19) no
B9 B5 H5 122(2) no
Ru1 B5 H5 124(2) no
B7 B6 B3 118.9(3) no
B7 B6 B11 61.5(3) no
B3 B6 B11 108.3(3) no
B7 B6 B9 109.4(3) no
B3 B6 B9 56.7(2) no
B11 B6 B9 58.2(2) no
B7 B6 Ru1 68.26(19) no
B3 B6 Ru1 55.91(17) no
B11 B6 Ru1 103.9(3) no
B9 B6 Ru1 94.0(2) no
B7 B6 H6 124.6(18) no
B3 B6 H6 108.8(18) no
B11 B6 H6 127.7(18) no
B9 B6 H6 120.0(18) no
Ru1 B6 H6 127.3(18) no
B6 B7 B2 121.0(3) no
B6 B7 B11 62.2(3) no
B2 B7 B11 108.9(3) no
B6 B7 B8 110.7(3) no
B2 B7 B8 56.5(2) no
B11 B7 B8 58.5(3) no
B6 B7 Ru1 70.1(2) no
B2 B7 Ru1 56.03(19) no
B11 B7 Ru1 105.5(2) no
B8 B7 Ru1 94.2(2) no
B6 B7 H7 124(2) no
B2 B7 H7 105(2) no
B11 B7 H7 132(2) no
B8 B7 H7 122(2) no
Ru1 B7 H7 122(2) no
B2 B8 B11 112.1(3) no
B2 B8 B10 110.4(3) no
B11 B8 B10 60.0(3) no
B2 B8 B7 59.5(2) no
B11 B8 B7 59.1(3) no
B10 B8 B7 102.5(3) no
B2 B8 B4 57.8(2) no
B11 B8 B4 104.1(3) no
B10 B8 B4 59.1(2) no
B7 B8 B4 96.1(3) no
B2 B8 H8 119(2) no
B11 B8 H8 118(2) no
B10 B8 H8 123(2) no
B7 B8 H8 126(2) no
B4 B8 H8 131(2) no
B3 B9 B10 109.8(3) no
B3 B9 B11 111.9(3) no
B10 B9 B11 60.2(3) no
B3 B9 B6 59.5(2) no
B10 B9 B6 103.4(3) no
B11 B9 B6 59.5(3) no
B3 B9 B5 56.9(2) no
B10 B9 B5 59.2(2) no
B11 B9 B5 104.0(3) no
B6 B9 B5 96.2(3) no
B3 B9 H9 119(2) no
B10 B9 H9 123(2) no
B11 B9 H9 120(2) no
B6 B9 H9 126(2) no
B5 B9 H9 130(2) no
B9 B10 B11 59.8(3) no
B9 B10 B8 112.4(3) no
B11 B10 B8 59.8(3) no
B9 B10 B4 110.7(3) no
B11 B10 B4 106.2(3) no
B8 B10 B4 62.2(3) no
B9 B10 B5 62.7(3) no
B11 B10 B5 106.3(3) no
B8 B10 B5 110.1(3) no
B4 B10 B5 58.4(2) no
B9 B10 H10 117.3(18) no
B11 B10 H10 123.1(17) no
B8 B10 H10 119.4(18) no
B4 B10 H10 123.2(18) no
B5 B10 H10 122.1(17) no
B8 B11 B9 112.8(3) no
B8 B11 B10 60.1(3) no
B9 B11 B10 60.0(3) no
B8 B11 B7 62.5(3) no
B9 B11 B7 108.4(3) no
B10 B11 B7 105.1(3) no
B8 B11 B6 109.1(3) no
B9 B11 B6 62.3(3) no
B10 B11 B6 105.3(3) no
B7 B11 B6 56.3(2) no
B8 B11 H11 117(2) no
B9 B11 H11 120(2) no
B10 B11 H11 123.6(19) no
B7 B11 H11 123.1(19) no
B6 B11 H11 124(2) no

loop_
_geom_bond_atom_site_label_1
_geom_bond_atom_site_label_2
_geom_bond_site_symmetry_2
_geom_bond_distance
_geom_bond_publ_flag
Ru1 B2 . 2.010(5) yes
Ru1 B3 . 2.027(4) yes
Ru1 O3 . 2.218(5) yes
Ru1 O1 . 2.222(2) yes
Ru1 B4 . 2.276(5) yes
Ru1 B5 . 2.277(4) yes
Ru1 B7 . 2.362(4) yes
Ru1 B6 . 2.392(4) yes
Ru1 P1 . 2.4779(10) yes
P1 C31 . 1.827(4) no
P1 C51 . 1.827(3) no
P1 C41 . 1.838(4) no
O1 C1 . 1.245(5) yes
O2 C1 . 1.324(4) yes
O2 B2 . 1.443(5) yes
O3 C2 . 1.244(4) yes
O4 C2 . 1.332(4) yes
O4 B3 . 1.430(6) yes
C1 C11 . 1.466(5) no
C2 C21 . 1.459(5) no
C11 C12 . 1.380(5) no
C11 C16 . 1.399(5) no
C12 C13 . 1.382(5) no
C12 H12 . .9300 no
C13 C14 . 1.396(6) no
C13 H13 . .9300 no
C14 C15 . 1.383(5) no
C14 C17 . 1.500(5) no
C15 C16 . 1.372(5) no
C15 H15 . .9300 no
C16 H16 . .9300 no
C17 H17A . .9600 no
C17 H17B . .9600 no
C17 H17C . .9600 no
C21 C26 . 1.400(5) no
C21 C22 . 1.394(5) no
C22 C23 . 1.369(5) no
C22 H22 . .9300 no
C23 C24 . 1.385(5) no
C23 H23 . .9300 no
C24 C25 . 1.384(5) no
C24 C27 . 1.504(5) no
C25 C26 . 1.363(6) no
C25 H25 . .9300 no
C26 H26 . .9300 no
C27 H27A . .9600 no
C27 H27B . .9600 no
C27 H27C . .9600 no
C31 C36 . 1.388(5) no
C31 C32 . 1.391(6) no
C32 C33 . 1.389(6) no
C32 H32 . .9300 no
C33 C34 . 1.371(7) no
C33 H33 . .9300 no
C34 C35 . 1.364(7) no
C34 H34 . .9300 no
C35 C36 . 1.394(6) no
C35 H35 . .9300 no
C36 H36 . .9300 no
C41 C46 . 1.383(5) no
C41 C42 . 1.391(5) no
C42 C43 . 1.375(5) no
C42 H42 . .9300 no
C43 C44 . 1.372(6) no
C43 H43 . .9300 no
C44 C45 . 1.373(7) no
C44 H44 . .9300 no
C45 C46 . 1.393(6) no
C45 H45 . .9300 no
C46 H46 . .9300 no
C51 C52 . 1.382(6) no
C51 C56 . 1.400(6) no
C52 C53 . 1.391(6) no
C52 H52 . .9300 no
C53 C54 . 1.359(8) no
C53 H53 . .9300 no
C54 C55 . 1.367(7) no
C54 H54 . .9300 no
C55 C56 . 1.384(6) no
C55 H55 . .9300 no
C56 H56 . .9300 no
B2 B8 . 1.714(6) no
B2 B4 . 1.722(6) no
B2 B7 . 1.771(6) no
B3 B5 . 1.710(7) no
B3 B9 . 1.718(6) no
B3 B6 . 1.772(6) no
B4 B5 . 1.749(7) no
B4 B10 . 1.788(6) no
B4 B8 . 1.843(6) no
B4 H4 . 1.08(4) no
B5 B10 . 1.797(6) no
B5 B9 . 1.859(6) no
B5 H5 . 1.14(4) no
B6 B7 . 1.689(7) no
B6 B11 . 1.796(7) no
B6 B9 . 1.845(6) no
B6 H6 . 1.16(4) no
B7 B11 . 1.785(6) no
B7 B8 . 1.846(6) no
B7 H7 . 1.05(4) no
B8 B11 . 1.774(8) no
B8 B10 . 1.780(7) no
B8 H8 . 1.06(4) no
B9 B10 . 1.775(8) no
B9 B11 . 1.772(7) no
B9 H9 . 1.03(4) no
B10 B11 . 1.778(6) no
B10 H10 . 1.04(3) no
B11 H11 . 1.10(4) no
